data_1517970
loop_
_publ_author_name
'Wu, Qian'
'Du, Chenglong'
'Huang, Yumin'
'Liu, Xingyan'
'Long, Zhen'
'Song, Feijie'
'You, Jingsong'

_publ_section_title
;
 Stoichiometric to catalytic reactivity of the aryl cycloaurated species
 with arylboronic acids: insight into the mechanism of gold-catalyzed
 oxidative C(sp2)--H arylation
;
_journal_issue 1
_journal_name_full 'Chem. Sci.'
_journal_page_first 288
_journal_paper_doi 10.1039/C4SC02070G
_journal_volume 6
_journal_year 2015
_chemical_formula_moiety 'C12 H10 Au Br2 N, H2 O'
_chemical_formula_sum 'C12 H12 Au Br2 N O'
_chemical_formula_weight 543.01
_chemical_name_systematic
;
 ?
;
_space_group_crystal_system triclinic
_space_group_IT_number 2
_space_group_name_Hall '-P 1'
_space_group_name_H-M_alt 'P -1'
_symmetry_space_group_name_Hall '-P 1'
_symmetry_space_group_name_H-M 'P -1'
_atom_sites_solution_hydrogens mixed
_atom_sites_solution_primary direct
_audit_creation_date 2013-12-23
_audit_creation_method
;
Olex2 1.2
(compiled 2013.12.10 svn.r2850 for OlexSys, GUI svn.r4736)
;
_cell_angle_alpha 97.689(5)
_cell_angle_beta 99.690(5)
_cell_angle_gamma 92.960(5)
_cell_formula_units_Z 2
_cell_length_a 7.0801(4)
_cell_length_b 10.0993(7)
_cell_length_c 10.1771(7)
_cell_measurement_reflns_used 2944
_cell_measurement_temperature 293(2)
_cell_measurement_theta_max 28.6530
_cell_measurement_theta_min 3.6780
_cell_volume 708.82(8)
_computing_cell_refinement
;
CrysAlisPro, Agilent Technologies,
Version 1.171.36.28 (release 01-02-2013 CrysAlis171 .NET)
(compiled Feb  1 2013,16:14:44)
;
_computing_data_collection
;
CrysAlisPro, Agilent Technologies,
Version 1.171.36.28 (release 01-02-2013 CrysAlis171 .NET)
(compiled Feb  1 2013,16:14:44)
;
_computing_data_reduction
;
CrysAlisPro, Agilent Technologies,
Version 1.171.36.28 (release 01-02-2013 CrysAlis171 .NET)
(compiled Feb  1 2013,16:14:44)
;
_computing_molecular_graphics 'Olex2 (Dolomanov et al., 2009)'
_computing_publication_material 'Olex2 (Dolomanov et al., 2009)'
_computing_structure_refinement 'ShelXL-2012 (Sheldrick, 2008)'
_computing_structure_solution 'ShelXS (Sheldrick, 2008)'
_diffrn_ambient_temperature 293.15
_diffrn_detector_area_resol_mean 16.0874
_diffrn_measured_fraction_theta_full 0.996
_diffrn_measured_fraction_theta_max 0.998
_diffrn_measurement_device_type 'Xcalibur, Eos'
_diffrn_measurement_method '\w scans'
_diffrn_orient_matrix_UB_11 -0.0055245000
_diffrn_orient_matrix_UB_12 -0.0254678000
_diffrn_orient_matrix_UB_13 0.0610117000
_diffrn_orient_matrix_UB_21 0.0531774000
_diffrn_orient_matrix_UB_22 -0.0543723000
_diffrn_orient_matrix_UB_23 -0.0202895000
_diffrn_orient_matrix_UB_31 0.0867787000
_diffrn_orient_matrix_UB_32 0.0380350000
_diffrn_orient_matrix_UB_33 0.0311766000
_diffrn_radiation_monochromator graphite
_diffrn_radiation_type MoK\a
_diffrn_radiation_wavelength 0.71073
_diffrn_reflns_av_R_equivalents 0.0356
_diffrn_reflns_av_unetI/netI 0.0476
_diffrn_reflns_Laue_measured_fraction_full 0.996
_diffrn_reflns_Laue_measured_fraction_max 0.998
_diffrn_reflns_limit_h_max 8
_diffrn_reflns_limit_h_min -8
_diffrn_reflns_limit_k_max 9
_diffrn_reflns_limit_k_min -12
_diffrn_reflns_limit_l_max 12
_diffrn_reflns_limit_l_min -12
_diffrn_reflns_number 5824
_diffrn_reflns_point_group_measured_fraction_full 0.996
_diffrn_reflns_point_group_measured_fraction_max 0.998
_diffrn_reflns_theta_full 25.242
_diffrn_reflns_theta_max 26.368
_diffrn_reflns_theta_min 2.927
_diffrn_source 'Enhance (Mo) X-ray Source'
_exptl_absorpt_coefficient_mu 15.998
_exptl_absorpt_correction_T_max 1.00000
_exptl_absorpt_correction_T_min 0.22675
_exptl_absorpt_correction_type multi-scan
_exptl_absorpt_process_details
;
CrysAlisPro, Agilent Technologies,
Version 1.171.36.28 (release 01-02-2013 CrysAlis171 .NET)
(compiled Feb  1 2013,16:14:44)
Empirical absorption correction using spherical harmonics,
 implemented in SCALE3 ABSPACK scaling algorithm.
;
_exptl_crystal_density_diffrn 2.544
_exptl_crystal_F_000 496
_exptl_crystal_size_max 0.3
_exptl_crystal_size_mid 0.2
_exptl_crystal_size_min 0.05
_refine_diff_density_max 6.486
_refine_diff_density_min -1.947
_refine_diff_density_rms 0.442
_refine_ls_extinction_method none
_refine_ls_goodness_of_fit_ref 1.056
_refine_ls_hydrogen_treatment mixed
_refine_ls_matrix_type full
_refine_ls_number_parameters 158
_refine_ls_number_reflns 2890
_refine_ls_number_restraints 0
_refine_ls_restrained_S_all 1.056
_refine_ls_R_factor_all 0.0714
_refine_ls_R_factor_gt 0.0658
_refine_ls_shift/su_max 0.001
_refine_ls_shift/su_mean 0.000
_refine_ls_structure_factor_coef Fsqd
_refine_ls_weighting_details
;
 w=1/[\s^2^(Fo^2^)+(0.1469P)^2^+0.4645P]
 where P=(Fo^2^+2Fc^2^)/3
;
_refine_ls_weighting_scheme calc
_refine_ls_wR_factor_gt 0.1853
_refine_ls_wR_factor_ref 0.1941
_reflns_Friedel_coverage 0.000
_reflns_number_gt 2596
_reflns_number_total 2890
_reflns_threshold_expression 'I > 2\s(I)'
_cod_data_source_file c4sc02070g2.cif
_cod_data_source_block 1
_cod_depositor_comments 'Adding full bibliography for 1517970--1517972.cif.'
_cod_original_cell_volume 708.83(8)
_cod_database_code 1517970
_shelxl_version_number 2013-2
_chemical_oxdiff_formula c12h12n2br2au1
_shelx_space_group_comment
;
The symmetry employed for this shelxl refinement is uniquely defined
by the following loop, which should always be used as a source of
symmetry information in preference to the above space-group names.
They are only intended as comments.
;
_shelx_estimated_absorpt_t_max 0.502
_shelx_estimated_absorpt_t_min 0.086
_reflns_odcompleteness_completeness 99.90
_reflns_odcompleteness_iscentric 1
_reflns_odcompleteness_theta 26.32
_olex2_refinement_description
;
1. Fixed Uiso
 At 1.2 times of:
  All C(H) groups
 At 1.5 times of:
  All C(H,H,H) groups, All O(H,H) groups
2.a Free rotating group:
 O1(H1A,H1B)
2.b Aromatic/amide H refined with riding coordinates:
 C1(H1), C2(H2), C3(H3), C4(H4), C8(H8), C9(H9), C10(H10)
2.c Idealised Me refined as rotating group:
 C12(H12A,H12B,H12C)
;

loop_
_space_group_symop_operation_xyz
'x, y, z'
'-x, -y, -z'

loop_
_atom_site_label
_atom_site_type_symbol
_atom_site_fract_x
_atom_site_fract_y
_atom_site_fract_z
_atom_site_U_iso_or_equiv
_atom_site_adp_type
_atom_site_occupancy
_atom_site_site_symmetry_order
_atom_site_calc_flag
_atom_site_refinement_flags_posn
Au1 Au 0.26926(6) 0.36887(4) 0.11295(4) 0.0363(2) Uani 1 1 d .
Br1 Br 0.3221(3) 0.30020(19) 0.34287(16) 0.0625(5) Uani 1 1 d .
Br2 Br 0.2239(3) 0.13548(15) 0.02120(19) 0.0631(5) Uani 1 1 d .
C1 C 0.342(2) 0.6246(15) 0.3050(13) 0.052(3) Uani 1 1 d .
H1 H 0.3625 0.5674 0.3695 0.062 Uiso 1 1 calc R
C2 C 0.355(3) 0.7560(16) 0.3479(16) 0.065(4) Uani 1 1 d .
H2 H 0.3785 0.7905 0.4390 0.078 Uiso 1 1 calc R
C3 C 0.330(3) 0.8386(19) 0.2477(19) 0.083(6) Uani 1 1 d .
H3 H 0.3377 0.9310 0.2727 0.099 Uiso 1 1 calc R
C4 C 0.294(3) 0.7865(16) 0.1120(15) 0.058(4) Uani 1 1 d .
H4 H 0.2805 0.8430 0.0465 0.070 Uiso 1 1 calc R
C5 C 0.2786(18) 0.6499(14) 0.0760(12) 0.039(3) Uani 1 1 d .
C6 C 0.2374(17) 0.5771(17) -0.0653(14) 0.049(4) Uani 1 1 d .
C7 C 0.2274(17) 0.4361(14) -0.0706(13) 0.038(3) Uani 1 1 d .
C8 C 0.191(2) 0.3514(15) -0.1925(13) 0.048(3) Uani 1 1 d .
H8 H 0.1816 0.2587 -0.1958 0.058 Uiso 1 1 calc R
C9 C 0.168(2) 0.4103(17) -0.3099(14) 0.058(4) Uani 1 1 d .
H9 H 0.1458 0.3564 -0.3934 0.070 Uiso 1 1 calc R
C10 C 0.179(2) 0.5450(16) -0.3033(13) 0.049(3) Uani 1 1 d .
H10 H 0.1625 0.5833 -0.3823 0.059 Uiso 1 1 calc R
C11 C 0.2163(16) 0.6277(13) -0.1777(17) 0.046(3) Uani 1 1 d .
C12 C 0.224(2) 0.7755(16) -0.1933(17) 0.058(4) Uani 1 1 d .
H12A H 0.1226 0.8169 -0.1554 0.087 Uiso 1 1 calc GR
H12B H 0.2087 0.7843 -0.2872 0.087 Uiso 1 1 calc GR
H12C H 0.3458 0.8184 -0.1473 0.087 Uiso 1 1 calc GR
N1 N 0.3014(15) 0.5702(11) 0.1774(10) 0.038(2) Uani 1 1 d .
O1 O 0.7964(12) 0.9661(7) 0.4277(8) 0.0390(18) Uani 1 1 d .
H1A H 0.8568 0.9036 0.4597 0.058 Uiso 1 1 d G
H1B H 0.8574 1.0412 0.4602 0.058 Uiso 1 1 d G

loop_
_atom_site_aniso_label
_atom_site_aniso_U_11
_atom_site_aniso_U_22
_atom_site_aniso_U_33
_atom_site_aniso_U_23
_atom_site_aniso_U_13
_atom_site_aniso_U_12
Au1 0.0355(3) 0.0354(4) 0.0406(3) 0.0132(2) 0.0075(2) 0.0036(2)
Br1 0.0703(10) 0.0732(11) 0.0511(8) 0.0347(7) 0.0097(7) 0.0075(8)
Br2 0.0769(11) 0.0340(8) 0.0771(10) 0.0116(7) 0.0075(8) 0.0024(7)
C1 0.069(9) 0.054(9) 0.031(6) 0.004(5) 0.007(6) 0.006(7)
C2 0.083(12) 0.049(9) 0.055(8) -0.009(7) -0.001(8) 0.006(8)
C3 0.091(13) 0.055(11) 0.083(12) -0.025(9) -0.012(10) 0.008(9)
C4 0.084(11) 0.042(8) 0.048(7) 0.011(6) 0.004(7) 0.001(7)
C5 0.038(6) 0.047(7) 0.031(5) 0.008(5) -0.001(5) 0.008(5)
C6 0.022(5) 0.070(10) 0.045(6) -0.019(7) 0.002(5) 0.002(6)
C7 0.026(6) 0.042(7) 0.048(7) 0.010(5) 0.011(5) 0.003(5)
C8 0.055(8) 0.048(8) 0.039(6) 0.000(5) 0.005(6) 0.004(6)
C9 0.074(10) 0.059(10) 0.039(6) -0.004(6) 0.008(6) 0.007(8)
C10 0.061(9) 0.059(9) 0.030(6) 0.015(6) 0.007(5) 0.002(7)
C11 0.023(6) 0.031(6) 0.091(11) 0.027(6) 0.011(6) 0.010(5)
C12 0.062(9) 0.050(9) 0.073(10) 0.042(8) 0.018(8) 0.007(7)
N1 0.037(5) 0.044(6) 0.034(5) 0.010(4) 0.006(4) 0.005(4)
O1 0.056(5) 0.014(3) 0.044(4) -0.002(3) 0.008(4) -0.010(3)

loop_
_atom_type_symbol
_atom_type_description
_atom_type_scat_dispersion_real
_atom_type_scat_dispersion_imag
_atom_type_scat_source
C C 0.0033 0.0016 'International Tables Vol C Tables 4.2.6.8 and 6.1.1.4'
H H 0.0000 0.0000 'International Tables Vol C Tables 4.2.6.8 and 6.1.1.4'
Au Au -2.0133 8.8022 'International Tables Vol C Tables 4.2.6.8 and 6.1.1.4'
Br Br -0.2901 2.4595 'International Tables Vol C Tables 4.2.6.8 and 6.1.1.4'
N N 0.0061 0.0033 'International Tables Vol C Tables 4.2.6.8 and 6.1.1.4'
O O 0.0106 0.0060 'International Tables Vol C Tables 4.2.6.8 and 6.1.1.4'

loop_
_geom_angle_atom_site_label_1
_geom_angle_atom_site_label_2
_geom_angle_atom_site_label_3
_geom_angle
Br2 Au1 Br1 88.09(6)
C7 Au1 Br1 176.8(4)
C7 Au1 Br2 95.1(4)
N1 Au1 Br1 95.9(3)
N1 Au1 Br2 175.9(3)
N1 Au1 C7 80.9(5)
C2 C1 H1 117.7
N1 C1 H1 117.7
N1 C1 C2 124.6(14)
C1 C2 H2 122.0
C1 C2 C3 116.0(14)
C3 C2 H2 122.0
C2 C3 H3 119.1
C4 C3 C2 121.7(16)
C4 C3 H3 119.1
C3 C4 H4 120.6
C5 C4 C3 118.8(15)
C5 C4 H4 120.6
C4 C5 C6 125.7(13)
C4 C5 N1 118.3(11)
N1 C5 C6 116.0(12)
C7 C6 C5 112.8(13)
C11 C6 C5 128.2(14)
C11 C6 C7 119.0(12)
C6 C7 Au1 115.3(9)
C8 C7 Au1 123.3(11)
C8 C7 C6 121.3(13)
C7 C8 H8 121.3
C7 C8 C9 117.5(14)
C9 C8 H8 121.3
C8 C9 H9 119.7
C10 C9 C8 120.5(12)
C10 C9 H9 119.7
C9 C10 H10 119.8
C9 C10 C11 120.4(12)
C11 C10 H10 119.8
C6 C11 C10 121.3(12)
C6 C11 C12 127.0(15)
C10 C11 C12 111.8(14)
C11 C12 H12A 109.5
C11 C12 H12B 109.5
C11 C12 H12C 109.5
H12A C12 H12B 109.5
H12A C12 H12C 109.5
H12B C12 H12C 109.5
C1 N1 Au1 124.3(10)
C1 N1 C5 120.6(12)
C5 N1 Au1 115.1(8)
H1A O1 H1B 109.4

loop_
_geom_bond_atom_site_label_1
_geom_bond_atom_site_label_2
_geom_bond_distance
Au1 Br1 2.5024(15)
Au1 Br2 2.4005(16)
Au1 C7 2.052(13)
Au1 N1 2.040(11)
C1 H1 0.9300
C1 C2 1.33(2)
C1 N1 1.317(16)
C2 H2 0.9300
C2 C3 1.40(3)
C3 H3 0.9300
C3 C4 1.39(2)
C4 H4 0.9300
C4 C5 1.37(2)
C5 C6 1.499(16)
C5 N1 1.386(17)
C6 C7 1.42(2)
C6 C11 1.30(2)
C7 C8 1.387(18)
C8 H8 0.9300
C8 C9 1.39(2)
C9 H9 0.9300
C9 C10 1.35(2)
C10 H10 0.9300
C10 C11 1.41(2)
C11 C12 1.521(18)
C12 H12A 0.9600
C12 H12B 0.9600
C12 H12C 0.9600
O1 H1A 0.8499
O1 H1B 0.8502

loop_
_geom_torsion_atom_site_label_1
_geom_torsion_atom_site_label_2
_geom_torsion_atom_site_label_3
_geom_torsion_atom_site_label_4
_geom_torsion
Au1 C7 C8 C9 -178.9(11)
C1 C2 C3 C4 0(3)
C2 C1 N1 Au1 -176.9(13)
C2 C1 N1 C5 3(2)
C2 C3 C4 C5 1(3)
C3 C4 C5 C6 179.0(15)
C3 C4 C5 N1 -1(2)
C4 C5 C6 C7 -179.1(14)
C4 C5 C6 C11 3(2)
C4 C5 N1 Au1 178.6(11)
C4 C5 N1 C1 -2(2)
C5 C6 C7 Au1 0.4(13)
C5 C6 C7 C8 -179.9(11)
C5 C6 C11 C10 179.5(11)
C5 C6 C11 C12 -1(2)
C6 C5 N1 Au1 -1.0(14)
C6 C5 N1 C1 178.7(11)
C6 C7 C8 C9 1(2)
C7 C6 C11 C10 2(2)
C7 C6 C11 C12 -179.4(11)
C7 C8 C9 C10 -1(2)
C8 C9 C10 C11 1(2)
C9 C10 C11 C6 -1(2)
C9 C10 C11 C12 179.6(14)
C11 C6 C7 Au1 178.6(10)
C11 C6 C7 C8 -1.7(19)
N1 C1 C2 C3 -2(3)
N1 C5 C6 C7 0.4(16)
N1 C5 C6 C11 -177.6(13)
